data_2238855
loop_
_publ_author_name
'Zaitsev, Kirill V.'
'Kuchuk, Ekaterina A.'
'Karlov, Sergey S.'
'Zaitseva, Galina S.'
'Churakov, Andrei V.'

_publ_section_title
;
 {2,2'-[Ethane-1,2-diylbis(nitrilomethanylylidene)]diphenolato}(isopropanolato)aluminium
 dichloromethane hemisolvate
;
_journal_coeditor_code FK2075
_journal_issue 12
_journal_name_full 'Acta Crystallographica Section E'
_journal_page_first m631
_journal_page_last m632
_journal_paper_doi 10.1107/S1600536813029644
_journal_volume 69
_journal_year 2013
_chemical_formula_iupac '[Al (C16 H14 N2 O2) (C3 H7 O)], 0.5C H2 Cl2'
_chemical_formula_moiety 'C19 H21 Al N2 O3, 0.5(C H2 Cl2)'
_chemical_formula_sum 'C19.5 H22 Al Cl N2 O3'
_chemical_formula_weight 394.82
_chemical_name_systematic
;{2,2'-[Ethane-1,2-diylbis(nitrilomethanylylidene)]diphenolato}(isopropanolato)aluminium
dichloromethane hemisolvate
;
_space_group_IT_number 43
_symmetry_cell_setting orthorhombic
_symmetry_space_group_name_Hall 'F 2 -2d'
_symmetry_space_group_name_H-M 'F d d 2'
_atom_sites_solution_hydrogens geom
_atom_sites_solution_primary direct
_atom_sites_solution_secondary difmap
_audit_creation_method SHELXL-97
_cell_angle_alpha 90.00
_cell_angle_beta 90.00
_cell_angle_gamma 90.00
_cell_formula_units_Z 16
_cell_length_a 24.427(3)
_cell_length_b 30.875(4)
_cell_length_c 10.0956(13)
_cell_measurement_reflns_used 4106
_cell_measurement_temperature 173(2)
_cell_measurement_theta_max 25.590
_cell_measurement_theta_min 2.280
_cell_volume 7613.9(17)
_computing_cell_refinement 'SAINT (Bruker, 2008)'
_computing_data_collection '<i>APEX2</i> (Bruker, 2008)'
_computing_data_reduction 'SAINT (Bruker, 2008)'
_computing_molecular_graphics 'SHELXTL (Sheldrick, 2008)'
_computing_publication_material 'SHELXTL (Sheldrick, 2008)'
_computing_structure_refinement 'SHELXTL (Sheldrick, 2008)'
_computing_structure_solution 'SHELXTL (Sheldrick, 2008)'
_diffrn_ambient_temperature 173(2)
_diffrn_measured_fraction_theta_full 1.000
_diffrn_measured_fraction_theta_max 1.000
_diffrn_measurement_device_type 'Bruker SMART APEXII'
_diffrn_measurement_method \w
_diffrn_radiation_monochromator graphite
_diffrn_radiation_source 'fine-focus sealed tube'
_diffrn_radiation_type MoK\a
_diffrn_radiation_wavelength 0.71073
_diffrn_reflns_av_R_equivalents 0.0323
_diffrn_reflns_av_sigmaI/netI 0.0335
_diffrn_reflns_limit_h_max 31
_diffrn_reflns_limit_h_min -31
_diffrn_reflns_limit_k_max 39
_diffrn_reflns_limit_k_min -39
_diffrn_reflns_limit_l_max 12
_diffrn_reflns_limit_l_min -12
_diffrn_reflns_number 13794
_diffrn_reflns_theta_full 26.99
_diffrn_reflns_theta_max 26.99
_diffrn_reflns_theta_min 2.28
_diffrn_standards_number 0
_exptl_absorpt_coefficient_mu 0.269
_exptl_absorpt_correction_T_max 0.9893
_exptl_absorpt_correction_T_min 0.9357
_exptl_absorpt_correction_type multi-scan
_exptl_absorpt_process_details '(SADABS; Bruker, 2008)'
_exptl_crystal_colour colourless
_exptl_crystal_density_diffrn 1.378
_exptl_crystal_density_method 'not measured'
_exptl_crystal_description plate
_exptl_crystal_F_000 3312
_exptl_crystal_size_max 0.25
_exptl_crystal_size_mid 0.15
_exptl_crystal_size_min 0.04
_refine_diff_density_max 0.323
_refine_diff_density_min -0.324
_refine_ls_abs_structure_details 'Flack (1983), 1872 Friedel pairs'
_refine_ls_abs_structure_Flack -0.09(7)
_refine_ls_extinction_method none
_refine_ls_goodness_of_fit_ref 1.043
_refine_ls_hydrogen_treatment constr
_refine_ls_matrix_type full
_refine_ls_number_parameters 242
_refine_ls_number_reflns 4069
_refine_ls_number_restraints 1
_refine_ls_restrained_S_all 1.042
_refine_ls_R_factor_all 0.0397
_refine_ls_R_factor_gt 0.0337
_refine_ls_shift/su_max 0.001
_refine_ls_shift/su_mean 0.000
_refine_ls_structure_factor_coef Fsqd
_refine_ls_weighting_details 'calc w=1/[\s^2^(Fo^2^)+(0.0417P)^2^+4.1450P] where P=(Fo^2^+2Fc^2^)/3'
_refine_ls_weighting_scheme calc
_refine_ls_wR_factor_gt 0.0780
_refine_ls_wR_factor_ref 0.0812
_reflns_number_gt 3687
_reflns_number_total 4069
_reflns_threshold_expression I>2\s(I)
_cod_data_source_file fk2075.cif
_cod_data_source_block I
_cod_original_cell_volume 7614.0(16)
_cod_database_code 2238855

loop_
_symmetry_equiv_pos_as_xyz
'x, y, z'
'-x, -y, z'
'x+1/4, -y+1/4, z+1/4'
'-x+1/4, y+1/4, z+1/4'
'x, y+1/2, z+1/2'
'-x, -y+1/2, z+1/2'
'x+1/4, -y+3/4, z+3/4'
'-x+1/4, y+3/4, z+3/4'
'x+1/2, y, z+1/2'
'-x+1/2, -y, z+1/2'
'x+3/4, -y+1/4, z+3/4'
'-x+3/4, y+1/4, z+3/4'
'x+1/2, y+1/2, z'
'-x+1/2, -y+1/2, z'
'x+3/4, -y+3/4, z+1/4'
'-x+3/4, y+3/4, z+1/4'

loop_
_atom_site_type_symbol
_atom_site_label
_atom_site_fract_x
_atom_site_fract_y
_atom_site_fract_z
_atom_site_U_iso_or_equiv
_atom_site_adp_type
_atom_site_calc_flag
_atom_site_refinement_flags
_atom_site_occupancy
_atom_site_symmetry_multiplicity
Al Al1 0.80543(2) 0.339391(17) 0.48762(6) 0.02073(13) Uani d . 1 1
O O1 0.83307(5) 0.32093(4) 0.64267(15) 0.0274(3) Uani d . 1 1
O O2 0.74619(5) 0.30520(4) 0.51299(14) 0.0244(3) Uani d . 1 1
O O3 0.77795(5) 0.39121(4) 0.50117(16) 0.0280(3) Uani d . 1 1
N N1 0.88207(6) 0.35385(5) 0.42972(17) 0.0233(4) Uani d . 1 1
N N2 0.80155(6) 0.32532(5) 0.29380(17) 0.0237(4) Uani d . 1 1
C C1 0.80382(8) 0.43157(6) 0.5214(2) 0.0265(4) Uani d . 1 1
H H1A 0.8401 0.4311 0.4756 0.032 Uiso calc R 1 1
C C2 0.76904(10) 0.46682(7) 0.4601(3) 0.0408(6) Uani d . 1 1
H H2A 0.7647 0.4612 0.3651 0.061 Uiso calc R 1 1
H H2B 0.7869 0.4949 0.4730 0.061 Uiso calc R 1 1
H H2C 0.7330 0.4671 0.5025 0.061 Uiso calc R 1 1
C C3 0.81316(11) 0.44040(8) 0.6673(3) 0.0438(6) Uani d . 1 1
H H3A 0.8334 0.4162 0.7066 0.066 Uiso calc R 1 1
H H3B 0.7778 0.4435 0.7120 0.066 Uiso calc R 1 1
H H3C 0.8343 0.4672 0.6774 0.066 Uiso calc R 1 1
C C11 0.88005(8) 0.32767(6) 0.7048(2) 0.0247(4) Uani d . 1 1
C C12 0.88427(9) 0.31743(7) 0.8386(2) 0.0332(5) Uani d . 1 1
H H12 0.8533 0.3063 0.8842 0.040 Uiso calc R 1 1
C C13 0.93293(9) 0.32316(7) 0.9064(3) 0.0366(5) Uani d . 1 1
H H13 0.9349 0.3161 0.9978 0.044 Uiso calc R 1 1
C C14 0.97909(9) 0.33922(7) 0.8422(3) 0.0350(5) Uani d . 1 1
H H14 1.0125 0.3426 0.8890 0.042 Uiso calc R 1 1
C C15 0.97586(9) 0.35001(7) 0.7114(3) 0.0328(5) Uani d . 1 1
H H15 1.0073 0.3612 0.6678 0.039 Uiso calc R 1 1
C C16 0.92665(8) 0.34479(6) 0.6396(2) 0.0261(4) Uani d . 1 1
C C17 0.92542(8) 0.35630(6) 0.5013(2) 0.0270(4) Uani d . 1 1
H H17 0.9583 0.3662 0.4610 0.032 Uiso calc R 1 1
C C18 0.88543(8) 0.36551(7) 0.2887(2) 0.0275(5) Uani d . 1 1
H H18A 0.9239 0.3644 0.2578 0.033 Uiso calc R 1 1
H H18B 0.8711 0.3951 0.2742 0.033 Uiso calc R 1 1
C C21 0.70533(7) 0.29526(6) 0.4337(2) 0.0212(4) Uani d . 1 1
C C22 0.65738(8) 0.27644(6) 0.4864(2) 0.0260(4) Uani d . 1 1
H H22 0.6560 0.2686 0.5773 0.031 Uiso calc R 1 1
C C23 0.61261(8) 0.26946(6) 0.4067(2) 0.0304(5) Uani d . 1 1
H H23 0.5805 0.2571 0.4442 0.036 Uiso calc R 1 1
C C24 0.61294(9) 0.27991(7) 0.2725(2) 0.0356(5) Uani d . 1 1
H H24 0.5809 0.2767 0.2200 0.043 Uiso calc R 1 1
C C25 0.66070(9) 0.29500(7) 0.2186(2) 0.0346(5) Uani d . 1 1
H H25 0.6622 0.3008 0.1262 0.041 Uiso calc R 1 1
C C26 0.70752(8) 0.30217(6) 0.2965(2) 0.0270(4) Uani d . 1 1
C C27 0.75757(8) 0.31427(6) 0.2327(2) 0.0269(4) Uani d . 1 1
H H27 0.7583 0.3141 0.1387 0.032 Uiso calc R 1 1
C C28 0.85114(8) 0.33286(7) 0.2152(2) 0.0293(4) Uani d . 1 1
H H28A 0.8413 0.3441 0.1264 0.035 Uiso calc R 1 1
H H28B 0.8717 0.3055 0.2038 0.035 Uiso calc R 1 1
Cl Cl1 0.96134(3) 0.46418(3) 0.61765(8) 0.0636(2) Uani d . 1 1
C C4 1.0000 0.5000 0.5209(3) 0.0304(7) Uani d S 1 2
H H4 0.9758 0.5163 0.4650 0.036 Uiso d R 1 1

loop_
_atom_site_aniso_label
_atom_site_aniso_U_11
_atom_site_aniso_U_22
_atom_site_aniso_U_33
_atom_site_aniso_U_12
_atom_site_aniso_U_13
_atom_site_aniso_U_23
Al1 0.0173(2) 0.0212(3) 0.0238(3) -0.0013(2) 0.0013(2) 0.0001(2)
O1 0.0219(7) 0.0353(8) 0.0249(8) -0.0063(6) -0.0031(6) 0.0037(6)
O2 0.0216(6) 0.0264(6) 0.0252(8) -0.0046(5) -0.0003(6) 0.0029(6)
O3 0.0210(6) 0.0211(6) 0.0418(9) -0.0013(5) 0.0022(7) -0.0033(7)
N1 0.0209(8) 0.0223(8) 0.0266(9) -0.0007(6) 0.0031(7) 0.0016(7)
N2 0.0232(8) 0.0241(8) 0.0238(9) -0.0005(6) 0.0037(7) 0.0019(7)
C1 0.0222(9) 0.0229(9) 0.0344(12) -0.0023(7) 0.0027(9) -0.0023(8)
C2 0.0459(13) 0.0263(10) 0.0502(17) 0.0013(9) -0.0088(12) -0.0008(10)
C3 0.0522(15) 0.0374(12) 0.0416(15) -0.0125(11) -0.0065(12) -0.0009(11)
C11 0.0232(9) 0.0233(9) 0.0276(12) 0.0007(8) -0.0031(8) -0.0012(8)
C12 0.0300(11) 0.0373(12) 0.0321(13) -0.0002(9) -0.0016(9) 0.0001(10)
C13 0.0365(12) 0.0431(13) 0.0301(13) 0.0050(10) -0.0075(10) -0.0040(10)
C14 0.0272(11) 0.0368(12) 0.0409(14) 0.0030(9) -0.0107(10) -0.0084(10)
C15 0.0227(9) 0.0293(10) 0.0464(15) -0.0009(8) -0.0030(9) -0.0045(10)
C16 0.0225(9) 0.0226(9) 0.0332(12) 0.0004(7) -0.0024(9) -0.0028(8)
C17 0.0200(9) 0.0221(9) 0.0390(13) -0.0003(7) 0.0039(9) 0.0003(9)
C18 0.0214(10) 0.0280(10) 0.0330(12) -0.0003(8) 0.0063(9) 0.0068(9)
C21 0.0205(9) 0.0157(8) 0.0275(10) 0.0022(7) -0.0015(8) -0.0005(7)
C22 0.0271(10) 0.0207(9) 0.0302(11) -0.0002(7) 0.0022(10) -0.0006(9)
C23 0.0222(10) 0.0257(10) 0.0433(14) -0.0029(8) 0.0033(10) -0.0030(9)
C24 0.0243(10) 0.0413(12) 0.0411(14) -0.0034(9) -0.0088(10) -0.0027(10)
C25 0.0309(11) 0.0429(12) 0.0299(12) -0.0047(9) -0.0059(10) 0.0020(10)
C26 0.0268(10) 0.0268(10) 0.0273(12) -0.0015(8) -0.0016(9) -0.0002(8)
C27 0.0280(10) 0.0300(10) 0.0228(11) -0.0008(8) 0.0009(9) 0.0001(9)
C28 0.0272(10) 0.0327(10) 0.0280(12) 0.0020(8) 0.0064(9) 0.0044(9)
Cl1 0.0662(4) 0.0686(4) 0.0559(5) -0.0116(4) 0.0136(4) 0.0262(4)
C4 0.0347(16) 0.0328(15) 0.0236(16) -0.0003(12) 0.000 0.000

loop_
_atom_type_symbol
_atom_type_description
_atom_type_scat_dispersion_real
_atom_type_scat_dispersion_imag
_atom_type_scat_source
C C 0.0033 0.0016 'International Tables Vol C Tables 4.2.6.8 and 6.1.1.4'
H H 0.0000 0.0000 'International Tables Vol C Tables 4.2.6.8 and 6.1.1.4'
N N 0.0061 0.0033 'International Tables Vol C Tables 4.2.6.8 and 6.1.1.4'
O O 0.0106 0.0060 'International Tables Vol C Tables 4.2.6.8 and 6.1.1.4'
Al Al 0.0645 0.0514 'International Tables Vol C Tables 4.2.6.8 and 6.1.1.4'
Cl Cl 0.1484 0.1585 'International Tables Vol C Tables 4.2.6.8 and 6.1.1.4'

loop_
_geom_angle_atom_site_label_1
_geom_angle_atom_site_label_2
_geom_angle_atom_site_label_3
_geom_angle_site_symmetry_1
_geom_angle
O3 Al1 O1 . 111.59(8)
O3 Al1 O2 . 102.52(7)
O1 Al1 O2 . 89.55(7)
O3 Al1 N2 . 104.92(8)
O1 Al1 N2 . 142.97(7)
O2 Al1 N2 . 88.51(7)
O3 Al1 N1 . 100.24(7)
O1 Al1 N1 . 88.50(7)
O2 Al1 N1 . 156.20(7)
N2 Al1 N1 . 78.96(7)
C11 O1 Al1 . 133.47(13)
C21 O2 Al1 . 131.06(13)
C1 O3 Al1 . 130.54(12)
C17 N1 C18 . 118.95(17)
C17 N1 Al1 . 128.11(15)
C18 N1 Al1 . 112.80(13)
C27 N2 C28 . 118.22(18)
C27 N2 Al1 . 124.39(15)
C28 N2 Al1 . 117.03(13)
O3 C1 C2 . 108.93(17)
O3 C1 C3 . 111.52(18)
C2 C1 C3 . 110.63(19)
O3 C1 H1A . 108.6
C2 C1 H1A . 108.6
C3 C1 H1A . 108.6
C1 C2 H2A . 109.5
C1 C2 H2B . 109.5
H2A C2 H2B . 109.5
C1 C2 H2C . 109.5
H2A C2 H2C . 109.5
H2B C2 H2C . 109.5
C1 C3 H3A . 109.5
C1 C3 H3B . 109.5
H3A C3 H3B . 109.5
C1 C3 H3C . 109.5
H3A C3 H3C . 109.5
H3B C3 H3C . 109.5
O1 C11 C12 . 119.22(19)
O1 C11 C16 . 122.36(19)
C12 C11 C16 . 118.41(19)
C13 C12 C11 . 121.0(2)
C13 C12 H12 . 119.5
C11 C12 H12 . 119.5
C12 C13 C14 . 120.8(2)
C12 C13 H13 . 119.6
C14 C13 H13 . 119.6
C15 C14 C13 . 119.4(2)
C15 C14 H14 . 120.3
C13 C14 H14 . 120.3
C14 C15 C16 . 121.2(2)
C14 C15 H15 . 119.4
C16 C15 H15 . 119.4
C15 C16 C11 . 119.2(2)
C15 C16 C17 . 119.13(19)
C11 C16 C17 . 121.66(18)
N1 C17 C16 . 123.21(18)
N1 C17 H17 . 118.4
C16 C17 H17 . 118.4
N1 C18 C28 . 106.40(16)
N1 C18 H18A . 110.4
C28 C18 H18A . 110.4
N1 C18 H18B . 110.4
C28 C18 H18B . 110.4
H18A C18 H18B . 108.6
O2 C21 C26 . 122.43(17)
O2 C21 C22 . 119.78(18)
C26 C21 C22 . 117.78(18)
C23 C22 C21 . 120.3(2)
C23 C22 H22 . 119.9
C21 C22 H22 . 119.9
C22 C23 C24 . 121.9(2)
C22 C23 H23 . 119.0
C24 C23 H23 . 119.0
C25 C24 C23 . 118.1(2)
C25 C24 H24 . 121.0
C23 C24 H24 . 121.0
C24 C25 C26 . 121.6(2)
C24 C25 H25 . 119.2
C26 C25 H25 . 119.2
C21 C26 C25 . 119.85(19)
C21 C26 C27 . 121.08(19)
C25 C26 C27 . 119.0(2)
N2 C27 C26 . 124.6(2)
N2 C27 H27 . 117.7
C26 C27 H27 . 117.7
N2 C28 C18 . 107.38(17)
N2 C28 H28A . 110.2
C18 C28 H28A . 110.2
N2 C28 H28B . 110.2
C18 C28 H28B . 110.2
H28A C28 H28B . 108.5
Cl1 C4 Cl1 2_765 112.20(18)
Cl1 C4 H4 2_765 109.3
Cl1 C4 H4 . 109.0

loop_
_geom_bond_atom_site_label_1
_geom_bond_atom_site_label_2
_geom_bond_site_symmetry_2
_geom_bond_distance
Al1 O3 . 1.7404(14)
Al1 O1 . 1.7974(15)
Al1 O2 . 1.8094(14)
Al1 N2 . 2.0066(18)
Al1 N1 . 2.0115(17)
O1 C11 . 1.324(2)
O2 C21 . 1.315(2)
O3 C1 . 1.412(2)
N1 C17 . 1.284(3)
N1 C18 . 1.471(3)
N2 C27 . 1.285(3)
N2 C28 . 1.467(2)
C1 C2 . 1.513(3)
C1 C3 . 1.515(3)
C1 H1A . 1.0000
C2 H2A . 0.9800
C2 H2B . 0.9800
C2 H2C . 0.9800
C3 H3A . 0.9800
C3 H3B . 0.9800
C3 H3C . 0.9800
C11 C12 . 1.392(3)
C11 C16 . 1.417(3)
C12 C13 . 1.383(3)
C12 H12 . 0.9500
C13 C14 . 1.392(3)
C13 H13 . 0.9500
C14 C15 . 1.363(4)
C14 H14 . 0.9500
C15 C16 . 1.413(3)
C15 H15 . 0.9500
C16 C17 . 1.442(3)
C17 H17 . 0.9500
C18 C28 . 1.506(3)
C18 H18A . 0.9900
C18 H18B . 0.9900
C21 C26 . 1.403(3)
C21 C22 . 1.412(3)
C22 C23 . 1.375(3)
C22 H22 . 0.9500
C23 C24 . 1.392(3)
C23 H23 . 0.9500
C24 C25 . 1.369(3)
C24 H24 . 0.9500
C25 C26 . 1.406(3)
C25 H25 . 0.9500
C26 C27 . 1.431(3)
C27 H27 . 0.9500
C28 H28A . 0.9900
C28 H28B . 0.9900
Cl1 C4 . 1.7521(19)
C4 Cl1 2_765 1.7520(19)
C4 H4 . 0.9600

loop_
_geom_hbond_atom_site_label_D
_geom_hbond_atom_site_label_H
_geom_hbond_atom_site_label_A
_geom_hbond_site_symmetry_A
_geom_hbond_distance_DH
_geom_hbond_distance_HA
_geom_hbond_distance_DA
_geom_hbond_angle_DHA
C1 H1A N1 . 1.00 2.64 3.204(3) 115.9
C18 H18A O3 7_554 0.99 2.55 3.508(2) 163.0
C4 H4 O1 12_654 0.96 2.33 3.2539(18) 160.4
